data_4067823
loop_
_publ_author_name
'Maheswari, K.'
'Reddy, N. Dastagiri'

_publ_section_title
;
 Reactions of N-Monosubstituted Amidines with AlMe3and AlMeCl2: Formation
 of Fused Triazaalane Heterocycles
;
_journal_issue 1
_journal_name_full Organometallics
_journal_page_first 197
_journal_paper_doi 10.1021/om2007375
_journal_volume 31
_journal_year 2012
_chemical_formula_sum 'C64 H64 Al4 N8'
_chemical_formula_weight 1053.15
_chemical_name_systematic
;
 ?
;
_space_group_IT_number 2
_symmetry_cell_setting triclinic
_symmetry_space_group_name_Hall '-P 1'
_symmetry_space_group_name_H-M 'P -1'
_atom_sites_solution_hydrogens geom
_atom_sites_solution_primary direct
_atom_sites_solution_secondary difmap
_audit_creation_method SHELXL-97
_cell_angle_alpha 94.097(4)
_cell_angle_beta 114.481(4)
_cell_angle_gamma 101.097(4)
_cell_formula_units_Z 2
_cell_length_a 14.1228(6)
_cell_length_b 14.1451(7)
_cell_length_c 16.4352(8)
_cell_measurement_reflns_used 6393
_cell_measurement_temperature 150(2)
_cell_measurement_theta_max 29.2633
_cell_measurement_theta_min 2.6187
_cell_volume 2889.9(3)
_computing_cell_refinement
;
'Thu Dec 02 22:10:22 2010'
;
_computing_data_collection
;
'Thu Dec 02 22:10:22 2010'
;
_computing_data_reduction
;
'Thu Dec 02 22:10:22 2010'
;
_computing_molecular_graphics 'ORTEP-III & Olex 2'
_computing_publication_material Wingx
_computing_structure_refinement 'SHELXL-97 (Sheldrick, 2008)'
_computing_structure_solution 'SHELXS-97 (Sheldrick, 2008)'
_diffrn_ambient_temperature 150(2)
_diffrn_detector_area_resol_mean 15.9821
_diffrn_measured_fraction_theta_full 0.999
_diffrn_measured_fraction_theta_max 0.838
_diffrn_measurement_device_type 'Xcalibur, Eos'
_diffrn_measurement_method '\w scans'
_diffrn_radiation_monochromator graphite
_diffrn_radiation_source 'fine-focus sealed tube'
_diffrn_radiation_type MoK\a
_diffrn_radiation_wavelength 0.71073
_diffrn_reflns_av_R_equivalents 0.0533
_diffrn_reflns_av_sigmaI/netI 0.1501
_diffrn_reflns_limit_h_max 18
_diffrn_reflns_limit_h_min -19
_diffrn_reflns_limit_k_max 19
_diffrn_reflns_limit_k_min -19
_diffrn_reflns_limit_l_max 22
_diffrn_reflns_limit_l_min -19
_diffrn_reflns_number 24141
_diffrn_reflns_theta_full 25.00
_diffrn_reflns_theta_max 29.33
_diffrn_reflns_theta_min 2.62
_exptl_absorpt_coefficient_mu 0.128
_exptl_absorpt_correction_T_max 0.9848
_exptl_absorpt_correction_T_min 0.9506
_exptl_absorpt_correction_type multi-scan
_exptl_absorpt_process_details
;
'Thu Dec 02 22:10:22 2010'
;
_exptl_crystal_density_diffrn 1.210
_exptl_crystal_density_method 'not measured'
_exptl_crystal_F_000 1112
_exptl_crystal_size_max 0.40
_exptl_crystal_size_mid 0.26
_exptl_crystal_size_min 0.12
_refine_diff_density_max 0.305
_refine_diff_density_min -0.323
_refine_diff_density_rms 0.048
_refine_ls_extinction_method none
_refine_ls_goodness_of_fit_ref 0.837
_refine_ls_hydrogen_treatment constr
_refine_ls_matrix_type full
_refine_ls_number_parameters 691
_refine_ls_number_reflns 13281
_refine_ls_number_restraints 0
_refine_ls_restrained_S_all 0.837
_refine_ls_R_factor_all 0.1278
_refine_ls_R_factor_gt 0.0512
_refine_ls_shift/su_max 0.023
_refine_ls_shift/su_mean 0.001
_refine_ls_structure_factor_coef Fsqd
_refine_ls_weighting_details 'calc w=1/[\s^2^(Fo^2^)+(0.0414P)^2^+0.0000P] where P=(Fo^2^+2Fc^2^)/3'
_refine_ls_weighting_scheme calc
_refine_ls_wR_factor_gt 0.0921
_refine_ls_wR_factor_ref 0.1043
_reflns_number_gt 6333
_reflns_number_total 13281
_reflns_threshold_expression >2\s(I)
_cod_data_source_file om2007375_si_001.cif
_cod_data_source_block Compound_4
_cod_original_cell_volume 2889.9(2)
_cod_database_code 4067823

loop_
_symmetry_equiv_pos_as_xyz
'x, y, z'
'-x, -y, -z'

loop_
_atom_site_label
_atom_site_type_symbol
_atom_site_fract_x
_atom_site_fract_y
_atom_site_fract_z
_atom_site_U_iso_or_equiv
_atom_site_adp_type
_atom_site_occupancy
_atom_site_symmetry_multiplicity
_atom_site_calc_flag
_atom_site_refinement_flags
Al1 Al 0.06875(5) 0.95266(5) 0.18316(5) 0.02395(17) Uani 1 1 d .
Al4 Al 0.09167(5) 0.76922(5) 0.24872(4) 0.02102(16) Uani 1 1 d .
Al2 Al -0.10317(5) 0.60316(5) 0.13535(5) 0.02851(18) Uani 1 1 d .
Al3 Al 0.14186(5) 0.76419(5) 0.45068(5) 0.02923(18) Uani 1 1 d .
N4 N 0.13263(13) 0.63241(13) 0.39520(12) 0.0253(4) Uani 1 1 d .
N3 N 0.02850(12) 0.64242(12) 0.24402(12) 0.0212(4) Uani 1 1 d .
N6 N 0.17051(13) 0.99066(13) 0.30807(12) 0.0249(4) Uani 1 1 d .
N7 N 0.15345(13) 0.91308(13) 0.12866(12) 0.0274(5) Uani 1 1 d .
H7 H 0.1575 0.9451 0.0858 0.033 Uiso 1 1 calc R
C51 C 0.28376(16) 0.83975(16) 0.10572(15) 0.0241(5) Uani 1 1 d .
N5 N 0.16068(13) 0.84138(13) 0.36516(12) 0.0244(4) Uani 1 1 d .
C20 C -0.39703(19) 0.67381(18) 0.20756(19) 0.0407(7) Uani 1 1 d .
H20 H -0.4104 0.6820 0.2594 0.049 Uiso 1 1 calc R
N8 N 0.19459(12) 0.78227(13) 0.20051(12) 0.0227(4) Uani 1 1 d .
C10 C -0.16665(16) 0.88636(16) 0.17184(16) 0.0266(6) Uani 1 1 d .
C5 C 0.03484(16) 0.48087(16) 0.28347(15) 0.0245(5) Uani 1 1 d .
C21 C -0.29239(17) 0.69962(17) 0.21694(17) 0.0314(6) Uani 1 1 d .
H21 H -0.2341 0.7244 0.2751 0.038 Uiso 1 1 calc R
C22 C 0.04911(16) 0.43633(17) 0.21300(16) 0.0285(6) Uani 1 1 d .
H22 H 0.0843 0.4748 0.1839 0.034 Uiso 1 1 calc R
C2 C 0.06758(15) 0.59074(16) 0.30900(15) 0.0234(5) Uani 1 1 d .
C18 C -0.46266(18) 0.62527(18) 0.04890(19) 0.0421(7) Uani 1 1 d .
H18 H -0.5211 0.6000 -0.0090 0.050 Uiso 1 1 calc R
C39 C 0.25488(17) 0.99341(16) 0.47171(15) 0.0276(6) Uani 1 1 d .
C4 C 0.20716(16) 0.84401(16) 0.14633(15) 0.0239(5) Uani 1 1 d .
C11 C -0.12430(19) 0.95081(17) 0.25292(18) 0.0360(6) Uani 1 1 d .
H11 H -0.0665 0.9400 0.3045 0.043 Uiso 1 1 calc R
C52 C 0.2572(2) 0.77586(19) 0.02885(18) 0.0458(7) Uani 1 1 d .
H52 H 0.1884 0.7316 0.0002 0.055 Uiso 1 1 calc R
C45 C 0.23413(17) 1.09062(17) 0.33040(15) 0.0296(6) Uani 1 1 d .
C54 C 0.4278(2) 0.8372(2) 0.03281(19) 0.0420(7) Uani 1 1 d .
H54 H 0.4779 0.8355 0.0084 0.050 Uiso 1 1 calc R
C26 C -0.01708(18) 0.42353(18) 0.32410(17) 0.0365(6) Uani 1 1 d .
H26 H -0.0269 0.4529 0.3730 0.044 Uiso 1 1 calc R
C25 C -0.05493(19) 0.32426(18) 0.29477(19) 0.0439(7) Uani 1 1 d .
H25 H -0.0915 0.2856 0.3228 0.053 Uiso 1 1 calc R
C40 C 0.35978(18) 0.99041(19) 0.52274(17) 0.0443(7) Uani 1 1 d .
H40 H 0.3938 0.9533 0.4979 0.053 Uiso 1 1 calc R
C43 C 0.2645(2) 1.0993(2) 0.59747(18) 0.0517(8) Uani 1 1 d .
H43 H 0.2313 1.1364 0.6232 0.062 Uiso 1 1 calc R
C56 C 0.38296(18) 0.9047(2) 0.14466(16) 0.0437(7) Uani 1 1 d .
H56 H 0.4020 0.9514 0.1968 0.052 Uiso 1 1 calc R
C27 C 0.18884(17) 0.57307(17) 0.45709(15) 0.0286(6) Uani 1 1 d .
C33 C 0.26638(16) 0.71757(17) 0.22946(16) 0.0261(5) Uani 1 1 d .
C6 C -0.07186(19) 0.6125(2) 0.02910(16) 0.0501(8) Uani 1 1 d .
H6A H -0.0344 0.5624 0.0240 0.075 Uiso 1 1 calc R
H6B H -0.0265 0.6774 0.0367 0.075 Uiso 1 1 calc R
H6C H -0.1392 0.6022 -0.0260 0.075 Uiso 1 1 calc R
C12 C -0.1653(2) 1.03051(19) 0.2594(2) 0.0512(8) Uani 1 1 d .
H12 H -0.1379 1.0732 0.3156 0.061 Uiso 1 1 calc R
C14 C -0.28854(19) 0.9850(2) 0.1037(2) 0.0565(9) Uani 1 1 d .
H14 H -0.3449 0.9975 0.0520 0.068 Uiso 1 1 calc R
C32 C 0.1623(2) 0.54852(19) 0.52553(17) 0.0427(7) Uani 1 1 d .
H32 H 0.1051 0.5698 0.5311 0.051 Uiso 1 1 calc R
C29 C 0.3286(2) 0.4890(2) 0.5121(2) 0.0557(8) Uani 1 1 d .
H29 H 0.3871 0.4691 0.5078 0.067 Uiso 1 1 calc R
C9 C -0.00164(18) 0.7653(2) 0.44189(18) 0.0483(7) Uani 1 1 d .
H9A H -0.0549 0.7464 0.3783 0.073 Uiso 1 1 calc R
H9B H -0.0013 0.8312 0.4652 0.073 Uiso 1 1 calc R
H9C H -0.0199 0.7190 0.4778 0.073 Uiso 1 1 calc R
C24 C -0.04008(19) 0.28105(19) 0.22546(19) 0.0428(7) Uani 1 1 d .
H24 H -0.0663 0.2124 0.2054 0.051 Uiso 1 1 calc R
C3 C 0.19269(15) 0.93771(17) 0.37738(15) 0.0244(5) Uani 1 1 d .
C50 C 0.18961(19) 1.16813(18) 0.33582(17) 0.0415(7) Uani 1 1 d .
H50 H 0.1169 1.1561 0.3261 0.050 Uiso 1 1 calc R
C13 C -0.2464(2) 1.0474(2) 0.1834(3) 0.0602(10) Uani 1 1 d .
H13 H -0.2731 1.1036 0.1868 0.072 Uiso 1 1 calc R
C38 C 0.24312(18) 0.62736(18) 0.17931(18) 0.0374(6) Uani 1 1 d .
H38 H 0.1804 0.6073 0.1233 0.045 Uiso 1 1 calc R
C44 C 0.2077(2) 1.04905(19) 0.50941(17) 0.0409(7) Uani 1 1 d .
H44 H 0.1359 1.0527 0.4746 0.049 Uiso 1 1 calc R
C35 C 0.42449(19) 0.6839(2) 0.34222(19) 0.0494(8) Uani 1 1 d .
H35 H 0.4873 0.7038 0.3982 0.059 Uiso 1 1 calc R
C17 C -0.35922(16) 0.65049(17) 0.05732(16) 0.0323(6) Uani 1 1 d .
H17 H -0.3466 0.6413 0.0052 0.039 Uiso 1 1 calc R
C15 C -0.25029(17) 0.90265(19) 0.09673(19) 0.0415(7) Uani 1 1 d .
H15 H -0.2812 0.8583 0.0411 0.050 Uiso 1 1 calc R
C37 C 0.3102(2) 0.5654(2) 0.2096(2) 0.0512(8) Uani 1 1 d .
H37 H 0.2940 0.5033 0.1741 0.061 Uiso 1 1 calc R
C49 C 0.2503(2) 1.2635(2) 0.3554(2) 0.0597(9) Uani 1 1 d .
H49 H 0.2193 1.3167 0.3586 0.072 Uiso 1 1 calc R
C34 C 0.35664(17) 0.7454(2) 0.31167(17) 0.0391(7) Uani 1 1 d .
H34 H 0.3722 0.8071 0.3474 0.047 Uiso 1 1 calc R
C46 C 0.34002(18) 1.10870(19) 0.34403(17) 0.0449(7) Uani 1 1 d .
H46 H 0.3712 1.0559 0.3396 0.054 Uiso 1 1 calc R
C19 C -0.48086(18) 0.63667(19) 0.1239(2) 0.0438(7) Uani 1 1 d .
H19 H -0.5520 0.6188 0.1181 0.053 Uiso 1 1 calc R
C55 C 0.45492(19) 0.9022(2) 0.10833(18) 0.0503(8) Uani 1 1 d .
H55 H 0.5239 0.9462 0.1364 0.060 Uiso 1 1 calc R
C0AA C 0.00349(18) 1.05053(17) 0.11925(16) 0.0350(6) Uani 1 1 d .
H5A H -0.0366 1.0241 0.0543 0.053 Uiso 1 1 calc R
H5B H 0.0596 1.1088 0.1286 0.053 Uiso 1 1 calc R
H5C H -0.0456 1.0681 0.1425 0.053 Uiso 1 1 calc R
C28 C 0.27372(18) 0.54376(18) 0.45095(17) 0.0389(7) Uani 1 1 d .
H28 H 0.2943 0.5612 0.4048 0.047 Uiso 1 1 calc R
C36 C 0.4004(2) 0.5935(2) 0.2909(2) 0.0491(8) Uani 1 1 d .
H36 H 0.4463 0.5506 0.3118 0.059 Uiso 1 1 calc R
C42 C 0.3674(3) 1.0955(2) 0.64704(19) 0.0595(9) Uani 1 1 d .
H42 H 0.4065 1.1302 0.7074 0.071 Uiso 1 1 calc R
C31 C 0.2171(2) 0.4934(2) 0.58665(19) 0.0557(8) Uani 1 1 d .
H31 H 0.1974 0.4770 0.6335 0.067 Uiso 1 1 calc R
C7 C -0.20595(17) 0.48486(17) 0.1288(2) 0.0543(9) Uani 1 1 d .
H7A H -0.2716 0.4745 0.0723 0.081 Uiso 1 1 calc R
H7B H -0.2231 0.4923 0.1806 0.081 Uiso 1 1 calc R
H7C H -0.1746 0.4286 0.1304 0.081 Uiso 1 1 calc R
C58 C 0.4380(4) 0.3474(3) 0.1769(2) 0.0879(12) Uani 1 1 d .
H58 H 0.4067 0.4009 0.1782 0.105 Uiso 1 1 calc R
C41 C 0.4149(2) 1.0415(2) 0.6098(2) 0.0613(9) Uani 1 1 d .
H41 H 0.4872 1.0393 0.6448 0.074 Uiso 1 1 calc R
C48 C 0.3557(3) 1.2803(2) 0.3702(2) 0.0661(10) Uani 1 1 d .
H48 H 0.3977 1.3456 0.3847 0.079 Uiso 1 1 calc R
C53 C 0.3297(2) 0.77505(19) -0.00771(19) 0.0503(8) Uani 1 1 d .
H53 H 0.3102 0.7306 -0.0614 0.060 Uiso 1 1 calc R
C8 C 0.2573(2) 0.7908(2) 0.57450(17) 0.0566(8) Uani 1 1 d .
H8A H 0.2389 0.7437 0.6097 0.085 Uiso 1 1 calc R
H8B H 0.2664 0.8572 0.6031 0.085 Uiso 1 1 calc R
H8C H 0.3243 0.7848 0.5725 0.085 Uiso 1 1 calc R
C30 C 0.2996(2) 0.4628(2) 0.5792(2) 0.0581(9) Uani 1 1 d .
H30 H 0.3367 0.4238 0.6200 0.070 Uiso 1 1 calc R
C61 C 0.5339(3) 0.1994(4) 0.1817(3) 0.0944(13) Uani 1 1 d .
H61 H 0.5673 0.1466 0.1847 0.113 Uiso 1 1 calc R
C57 C 0.3740(3) 0.2520(3) 0.1517(2) 0.0656(10) Uani 1 1 d .
C47 C 0.4007(2) 1.2050(2) 0.3644(2) 0.0629(9) Uani 1 1 d .
H47 H 0.4735 1.2179 0.3742 0.075 Uiso 1 1 calc R
C62 C 0.4264(3) 0.1795(3) 0.1554(2) 0.0742(10) Uani 1 1 d .
H62 H 0.3866 0.1132 0.1390 0.089 Uiso 1 1 calc R
C60 C 0.5941(3) 0.2908(4) 0.2036(3) 0.0933(14) Uani 1 1 d .
H60 H 0.6690 0.3030 0.2214 0.112 Uiso 1 1 calc R
C59 C 0.5468(4) 0.3649(3) 0.2000(3) 0.0956(13) Uani 1 1 d .
H59 H 0.5884 0.4303 0.2135 0.115 Uiso 1 1 calc R
C63 C 0.2564(3) 0.2296(4) 0.1245(3) 0.1285(19) Uani 1 1 d .
H63A H 0.2192 0.2450 0.0638 0.193 Uiso 1 1 calc R
H63B H 0.2425 0.2691 0.1679 0.193 Uiso 1 1 calc R
H63C H 0.2302 0.1601 0.1241 0.193 Uiso 1 1 calc R
C23 C 0.01263(18) 0.33646(18) 0.18467(17) 0.0378(6) Uani 1 1 d .
H23 H 0.0240 0.3062 0.1371 0.045 Uiso 1 1 calc R
N2 N -0.16613(12) 0.71200(13) 0.14845(12) 0.0238(4) Uani 1 1 d .
N1 N -0.01056(12) 0.83180(12) 0.18253(11) 0.0211(4) Uani 1 1 d .
C1 C -0.11386(16) 0.80537(16) 0.16656(14) 0.0221(5) Uani 1 1 d .
C16 C -0.27411(16) 0.68888(15) 0.14093(15) 0.0241(5) Uani 1 1 d .

loop_
_atom_site_aniso_label
_atom_site_aniso_U_11
_atom_site_aniso_U_22
_atom_site_aniso_U_33
_atom_site_aniso_U_23
_atom_site_aniso_U_13
_atom_site_aniso_U_12
Al1 0.0255(3) 0.0198(4) 0.0281(4) 0.0049(3) 0.0120(3) 0.0081(3)
Al4 0.0206(3) 0.0189(4) 0.0236(4) 0.0029(3) 0.0096(3) 0.0055(3)
Al2 0.0240(3) 0.0220(4) 0.0338(4) -0.0029(4) 0.0075(3) 0.0076(3)
Al3 0.0358(4) 0.0275(4) 0.0242(4) 0.0044(3) 0.0122(3) 0.0092(3)
N4 0.0288(10) 0.0247(11) 0.0240(10) 0.0057(10) 0.0121(9) 0.0079(9)
N3 0.0222(9) 0.0179(10) 0.0264(10) 0.0050(9) 0.0125(9) 0.0063(8)
N6 0.0273(10) 0.0190(11) 0.0296(11) 0.0042(10) 0.0141(9) 0.0045(8)
N7 0.0326(10) 0.0276(11) 0.0291(11) 0.0136(10) 0.0176(9) 0.0109(9)
C51 0.0268(12) 0.0245(13) 0.0258(12) 0.0086(11) 0.0148(11) 0.0074(11)
N5 0.0250(9) 0.0202(11) 0.0253(10) 0.0014(9) 0.0099(9) 0.0032(8)
C20 0.0460(16) 0.0422(17) 0.0551(18) 0.0213(15) 0.0362(15) 0.0201(14)
N8 0.0229(9) 0.0219(10) 0.0257(10) 0.0059(9) 0.0121(9) 0.0067(8)
C10 0.0241(12) 0.0193(13) 0.0403(15) 0.0079(12) 0.0170(12) 0.0064(10)
C5 0.0254(12) 0.0198(12) 0.0287(13) 0.0073(11) 0.0111(11) 0.0067(10)
C21 0.0300(12) 0.0265(14) 0.0391(14) 0.0069(13) 0.0144(12) 0.0107(11)
C22 0.0286(12) 0.0256(14) 0.0371(14) 0.0077(12) 0.0177(12) 0.0107(11)
C2 0.0218(11) 0.0243(13) 0.0315(14) 0.0057(12) 0.0186(11) 0.0059(10)
C18 0.0242(13) 0.0362(16) 0.0556(18) 0.0074(15) 0.0089(13) 0.0044(12)
C39 0.0316(13) 0.0215(13) 0.0287(13) 0.0023(12) 0.0136(12) 0.0040(11)
C4 0.0207(11) 0.0220(13) 0.0227(12) -0.0010(11) 0.0055(10) 0.0026(10)
C11 0.0429(14) 0.0270(14) 0.0480(16) 0.0062(13) 0.0288(14) 0.0093(12)
C52 0.0427(15) 0.0374(16) 0.0555(18) -0.0115(15) 0.0303(15) -0.0074(13)
C45 0.0315(13) 0.0218(13) 0.0314(14) 0.0033(12) 0.0124(12) 0.0009(11)
C54 0.0443(15) 0.0455(17) 0.0575(18) 0.0203(16) 0.0364(15) 0.0215(14)
C26 0.0473(15) 0.0294(15) 0.0394(15) 0.0059(13) 0.0268(14) 0.0057(12)
C25 0.0523(16) 0.0287(16) 0.0564(18) 0.0126(15) 0.0324(15) 0.0004(13)
C40 0.0338(14) 0.0437(17) 0.0403(16) -0.0098(14) 0.0054(13) 0.0072(13)
C43 0.071(2) 0.0445(18) 0.0393(17) -0.0088(15) 0.0259(17) 0.0161(16)
C56 0.0342(14) 0.0605(19) 0.0313(14) -0.0029(15) 0.0177(13) -0.0036(14)
C27 0.0316(13) 0.0245(13) 0.0263(13) 0.0052(12) 0.0103(12) 0.0044(11)
C33 0.0205(11) 0.0300(14) 0.0348(14) 0.0100(12) 0.0176(11) 0.0075(11)
C6 0.0449(15) 0.068(2) 0.0354(15) -0.0081(15) 0.0112(13) 0.0304(15)
C12 0.0643(19) 0.0279(16) 0.084(2) 0.0048(17) 0.0537(19) 0.0125(15)
C14 0.0298(14) 0.0395(18) 0.104(3) 0.035(2) 0.0258(17) 0.0171(14)
C32 0.0483(15) 0.0487(18) 0.0390(15) 0.0172(15) 0.0228(14) 0.0171(14)
C29 0.0477(16) 0.061(2) 0.0541(19) 0.0083(18) 0.0104(16) 0.0320(15)
C9 0.0516(16) 0.0518(18) 0.0569(18) 0.0155(16) 0.0350(15) 0.0179(14)
C24 0.0452(15) 0.0224(14) 0.0582(18) 0.0052(14) 0.0216(15) 0.0056(12)
C3 0.0196(11) 0.0273(14) 0.0286(13) 0.0003(12) 0.0128(11) 0.0075(10)
C50 0.0412(14) 0.0249(14) 0.0516(17) 0.0038(14) 0.0148(14) 0.0070(12)
C13 0.0509(18) 0.0266(16) 0.130(3) 0.021(2) 0.060(2) 0.0186(15)
C38 0.0278(12) 0.0306(15) 0.0512(17) 0.0019(14) 0.0145(13) 0.0100(11)
C44 0.0456(15) 0.0402(16) 0.0374(15) 0.0017(14) 0.0185(13) 0.0128(13)
C35 0.0326(14) 0.071(2) 0.0475(17) 0.0238(18) 0.0145(14) 0.0227(15)
C17 0.0261(12) 0.0346(15) 0.0332(14) 0.0021(13) 0.0111(12) 0.0067(11)
C15 0.0275(13) 0.0322(15) 0.0599(18) 0.0129(15) 0.0131(14) 0.0089(12)
C37 0.0443(16) 0.0374(17) 0.082(2) 0.0113(17) 0.0328(17) 0.0200(14)
C49 0.071(2) 0.0264(16) 0.067(2) -0.0015(16) 0.0202(19) 0.0072(15)
C34 0.0336(13) 0.0472(17) 0.0379(15) 0.0106(14) 0.0139(13) 0.0156(13)
C46 0.0368(14) 0.0389(17) 0.0548(18) -0.0009(15) 0.0207(14) 0.0014(13)
C19 0.0240(13) 0.0422(17) 0.074(2) 0.0201(17) 0.0284(15) 0.0087(12)
C55 0.0306(14) 0.074(2) 0.0421(16) 0.0102(17) 0.0164(14) 0.0008(14)
C0AA 0.0423(14) 0.0320(15) 0.0380(14) 0.0100(13) 0.0204(13) 0.0172(12)
C28 0.0380(14) 0.0417(16) 0.0348(15) 0.0055(14) 0.0121(13) 0.0144(13)
C36 0.0398(16) 0.058(2) 0.073(2) 0.0356(18) 0.0354(17) 0.0312(15)
C42 0.077(2) 0.047(2) 0.0313(16) -0.0095(15) 0.0099(17) 0.0038(18)
C31 0.072(2) 0.056(2) 0.0410(17) 0.0260(16) 0.0240(16) 0.0147(17)
C7 0.0262(13) 0.0238(14) 0.092(2) 0.0000(16) 0.0088(15) 0.0038(11)
C58 0.116(3) 0.090(3) 0.064(2) 0.007(2) 0.033(3) 0.055(3)
C41 0.0448(16) 0.060(2) 0.0483(19) -0.0099(17) -0.0027(15) 0.0061(16)
C48 0.072(2) 0.0356(19) 0.070(2) -0.0008(18) 0.025(2) -0.0158(17)
C53 0.0693(19) 0.0354(16) 0.0596(18) -0.0071(15) 0.0476(17) 0.0030(15)
C8 0.0714(19) 0.0431(18) 0.0362(16) 0.0071(15) 0.0068(15) 0.0102(15)
C30 0.072(2) 0.051(2) 0.0419(18) 0.0202(16) 0.0084(17) 0.0299(17)
C61 0.076(3) 0.140(4) 0.076(3) 0.017(3) 0.029(2) 0.060(3)
C57 0.067(2) 0.099(3) 0.051(2) 0.036(2) 0.0333(18) 0.040(2)
C47 0.0466(17) 0.062(2) 0.068(2) -0.001(2) 0.0277(17) -0.0137(17)
C62 0.073(2) 0.076(3) 0.077(2) 0.024(2) 0.029(2) 0.030(2)
C60 0.068(3) 0.145(5) 0.059(2) 0.023(3) 0.022(2) 0.020(3)
C59 0.099(3) 0.093(3) 0.064(3) 0.003(2) 0.014(3) 0.006(3)
C63 0.078(2) 0.238(6) 0.112(3) 0.089(4) 0.059(3) 0.071(3)
C23 0.0388(14) 0.0311(15) 0.0472(16) -0.0011(14) 0.0216(14) 0.0132(12)
N2 0.0184(9) 0.0213(11) 0.0304(11) -0.0008(9) 0.0102(9) 0.0047(8)
N1 0.0206(9) 0.0200(10) 0.0210(10) 0.0018(9) 0.0078(8) 0.0050(8)
C1 0.0230(11) 0.0236(13) 0.0190(12) 0.0030(11) 0.0070(10) 0.0094(10)
C16 0.0226(11) 0.0179(12) 0.0339(14) 0.0062(11) 0.0130(11) 0.0072(10)

loop_
_atom_type_symbol
_atom_type_description
_atom_type_scat_dispersion_real
_atom_type_scat_dispersion_imag
_atom_type_scat_source
C C 0.0033 0.0016 'International Tables Vol C Tables 4.2.6.8 and 6.1.1.4'
H H 0.0000 0.0000 'International Tables Vol C Tables 4.2.6.8 and 6.1.1.4'
N N 0.0061 0.0033 'International Tables Vol C Tables 4.2.6.8 and 6.1.1.4'
Al Al 0.0645 0.0514 'International Tables Vol C Tables 4.2.6.8 and 6.1.1.4'

loop_
_geom_angle_atom_site_label_1
_geom_angle_atom_site_label_2
_geom_angle_atom_site_label_3
_geom_angle
N1 Al1 N7 100.15(8)
N1 Al1 N6 102.23(8)
N7 Al1 N6 101.99(8)
N1 Al1 C0AA 122.81(9)
N7 Al1 C0AA 107.81(9)
N6 Al1 C0AA 118.57(10)
N1 Al1 Al4 37.93(5)
N7 Al1 Al4 79.89(6)
N6 Al1 Al4 75.54(6)
C0AA Al1 Al4 160.68(7)
N3 Al4 N1 109.97(8)
N3 Al4 N5 113.45(8)
N1 Al4 N5 105.73(8)
N3 Al4 N8 113.35(8)
N1 Al4 N8 106.95(8)
N5 Al4 N8 106.92(8)
N3 Al4 Al1 147.79(6)
N1 Al4 Al1 38.25(5)
N5 Al4 Al1 87.19(6)
N8 Al4 Al1 81.16(6)
N3 Al2 C7 116.83(10)
N3 Al2 N2 98.93(8)
C7 Al2 N2 105.68(10)
N3 Al2 C6 109.23(9)
C7 Al2 C6 116.62(12)
N2 Al2 C6 107.53(10)
N5 Al3 C8 118.23(10)
N5 Al3 N4 101.59(8)
C8 Al3 N4 107.37(11)
N5 Al3 C9 106.05(10)
C8 Al3 C9 115.09(12)
N4 Al3 C9 107.23(10)
C2 N4 C27 118.55(19)
C2 N4 Al3 125.04(16)
C27 N4 Al3 115.70(14)
C2 N3 Al4 123.84(14)
C2 N3 Al2 127.64(14)
Al4 N3 Al2 108.43(10)
C3 N6 C45 116.39(17)
C3 N6 Al1 129.92(14)
C45 N6 Al1 113.68(15)
C4 N7 Al1 129.00(16)
C52 C51 C56 118.5(2)
C52 C51 C4 122.21(19)
C56 C51 C4 119.2(2)
C3 N5 Al4 120.09(16)
C3 N5 Al3 127.03(16)
Al4 N5 Al3 110.84(9)
C19 C20 C21 120.3(2)
C4 N8 C33 118.79(18)
C4 N8 Al4 127.03(15)
C33 N8 Al4 114.16(14)
C15 C10 C11 119.5(2)
C15 C10 C1 121.8(2)
C11 C10 C1 118.4(2)
C26 C5 C22 118.6(2)
C26 C5 C2 121.3(2)
C22 C5 C2 119.9(2)
C16 C21 C20 119.3(2)
C23 C22 C5 120.6(2)
N3 C2 N4 122.5(2)
N3 C2 C5 117.72(19)
N4 C2 C5 119.8(2)
C19 C18 C17 119.9(2)
C40 C39 C44 118.9(2)
C40 C39 C3 120.7(2)
C44 C39 C3 120.3(2)
N7 C4 N8 120.4(2)
N7 C4 C51 118.0(2)
N8 C4 C51 121.5(2)
C12 C11 C10 120.6(3)
C51 C52 C53 120.6(2)
C50 C45 C46 119.5(2)
C50 C45 N6 120.8(2)
C46 C45 N6 119.7(2)
C53 C54 C55 120.0(2)
C25 C26 C5 120.7(2)
C24 C25 C26 120.2(2)
C41 C40 C39 119.6(3)
C42 C43 C44 120.1(3)
C51 C56 C55 120.3(2)
C32 C27 C28 118.8(2)
C32 C27 N4 120.7(2)
C28 C27 N4 120.4(2)
C38 C33 C34 119.4(2)
C38 C33 N8 121.3(2)
C34 C33 N8 119.2(2)
C13 C12 C11 119.2(3)
C13 C14 C15 120.8(3)
C27 C32 C31 121.4(3)
C30 C29 C28 120.9(3)
C25 C24 C23 120.2(2)
N5 C3 N6 123.8(2)
N5 C3 C39 119.0(2)
N6 C3 C39 117.19(19)
C45 C50 C49 120.4(2)
C14 C13 C12 120.7(3)
C33 C38 C37 120.5(2)
C43 C44 C39 120.4(2)
C36 C35 C34 119.6(3)
C16 C17 C18 120.4(2)
C10 C15 C14 119.1(3)
C36 C37 C38 120.1(3)
C48 C49 C50 119.4(3)
C33 C34 C35 120.4(3)
C45 C46 C47 119.6(3)
C18 C19 C20 120.3(2)
C54 C55 C56 120.4(2)
C27 C28 C29 119.8(2)
C37 C36 C35 120.1(3)
C43 C42 C41 119.8(3)
C30 C31 C32 119.6(3)
C59 C58 C57 120.7(4)
C42 C41 C40 121.2(3)
C47 C48 C49 121.0(3)
C54 C53 C52 120.1(3)
C31 C30 C29 119.5(3)
C60 C61 C62 122.0(4)
C62 C57 C58 115.7(3)
C62 C57 C63 121.6(4)
C58 C57 C63 122.7(4)
C48 C47 C46 120.0(3)
C61 C62 C57 121.9(4)
C61 C60 C59 118.8(4)
C60 C59 C58 120.8(4)
C24 C23 C22 119.8(2)
C1 N2 C16 118.46(18)
C1 N2 Al2 123.53(14)
C16 N2 Al2 117.97(13)
C1 N1 Al4 124.02(15)
C1 N1 Al1 128.80(15)
Al4 N1 Al1 103.81(8)
N2 C1 N1 121.58(19)
N2 C1 C10 121.78(18)
N1 C1 C10 116.63(18)
C17 C16 C21 119.7(2)
C17 C16 N2 119.4(2)
C21 C16 N2 120.86(19)

loop_
_geom_bond_atom_site_label_1
_geom_bond_atom_site_label_2
_geom_bond_distance
Al1 N1 1.8515(17)
Al1 N7 1.9029(19)
Al1 N6 1.9153(18)
Al1 C0AA 1.941(2)
Al1 Al4 2.9039(10)
Al4 N3 1.8236(18)
Al4 N1 1.8383(18)
Al4 N5 1.8564(18)
Al4 N8 1.9097(18)
Al2 N3 1.9143(17)
Al2 C7 1.957(2)
Al2 N2 1.9611(19)
Al2 C6 1.978(3)
Al3 N5 1.9120(19)
Al3 C8 1.961(2)
Al3 N4 1.972(2)
Al3 C9 1.975(2)
N4 C2 1.339(3)
N4 C27 1.442(3)
N3 C2 1.326(3)
N6 C3 1.369(3)
N6 C45 1.451(3)
N7 C4 1.326(3)
C51 C52 1.366(3)
C51 C56 1.376(3)
C51 C4 1.496(3)
N5 C3 1.323(3)
C20 C19 1.369(3)
C20 C21 1.392(3)
N8 C4 1.330(3)
N8 C33 1.453(3)
C10 C15 1.382(3)
C10 C11 1.386(3)
C10 C1 1.498(3)
C5 C26 1.377(3)
C5 C22 1.385(3)
C5 C2 1.508(3)
C21 C16 1.380(3)
C22 C23 1.380(3)
C18 C19 1.365(3)
C18 C17 1.380(3)
C39 C40 1.378(3)
C39 C44 1.386(3)
C39 C3 1.492(3)
C11 C12 1.379(3)
C52 C53 1.386(3)
C45 C50 1.379(3)
C45 C46 1.385(3)
C54 C53 1.349(3)
C54 C55 1.356(3)
C26 C25 1.375(3)
C25 C24 1.365(3)
C40 C41 1.374(3)
C43 C42 1.354(4)
C43 C44 1.384(3)
C56 C55 1.380(3)
C27 C32 1.372(3)
C27 C28 1.380(3)
C33 C38 1.371(3)
C33 C34 1.382(3)
C12 C13 1.375(4)
C14 C13 1.354(4)
C14 C15 1.391(4)
C32 C31 1.384(4)
C29 C30 1.376(4)
C29 C28 1.381(3)
C24 C23 1.372(3)
C50 C49 1.386(3)
C38 C37 1.380(3)
C35 C36 1.380(4)
C35 C34 1.382(3)
C17 C16 1.379(3)
C37 C36 1.373(4)
C49 C48 1.374(4)
C46 C47 1.397(4)
C42 C41 1.371(4)
C31 C30 1.366(4)
C58 C59 1.387(5)
C58 C57 1.397(5)
C48 C47 1.357(4)
C61 C60 1.334(5)
C61 C62 1.358(4)
C57 C62 1.368(4)
C57 C63 1.489(4)
C60 C59 1.340(5)
N2 C1 1.328(3)
N2 C16 1.447(2)
N1 C1 1.340(2)
